data_4035204
loop_
_publ_author_name
'Singha Roy, Soumya Jyoti'
'Mukherjee, Santanu'

_publ_section_title
;
 Catalytic Enantioselective C-C Bond-Forming Reactions of Deconjugated
 Butyrolactams: Michael Addition to \a,\b-Unsaturated Aldehydes and
 Ketones.
;
_journal_issue 19
_journal_name_full 'The Journal of organic chemistry'
_journal_page_first 12071
_journal_page_last 12085
_journal_paper_doi 10.1021/acs.joc.8b02051
_journal_volume 83
_journal_year 2018
_chemical_absolute_configuration syn
_chemical_formula_sum 'C24 H24 Cl N O3'
_chemical_formula_weight 409.89
_space_group_crystal_system orthorhombic
_space_group_IT_number 19
_space_group_name_Hall 'P 2ac 2ab'
_space_group_name_H-M_alt 'P 21 21 21'
_atom_sites_solution_hydrogens difmap
_audit_creation_method SHELXL-2013
_cell_angle_alpha 90
_cell_angle_beta 90
_cell_angle_gamma 90
_cell_formula_units_Z 4
_cell_length_a 5.3829(4)
_cell_length_b 17.6389(12)
_cell_length_c 21.6279(15)
_cell_measurement_reflns_used 9898
_cell_measurement_temperature 150(2)
_cell_measurement_theta_max 23.41
_cell_measurement_theta_min 3.59
_cell_volume 2053.5(3)
_computing_cell_refinement 'Bruker SAINT'
_computing_data_collection 'Bruker APEX2'
_computing_data_reduction 'Bruker SAINT'
_computing_molecular_graphics 'Bruker SHELXTL'
_computing_publication_material 'Bruker SHELXTL'
_computing_structure_refinement 'SHELXL-2013 (Sheldrick, 2013)'
_computing_structure_solution 'SHELXS-97 (Sheldrick 2008)'
_diffrn_ambient_temperature 150(2)
_diffrn_measured_fraction_theta_full 0.998
_diffrn_measured_fraction_theta_max 0.998
_diffrn_measurement_device_type 'Bruker APEX-II CCD'
_diffrn_measurement_method '\f and \w scans'
_diffrn_radiation_type MoK\a
_diffrn_radiation_wavelength 0.71073
_diffrn_reflns_av_R_equivalents 0.0954
_diffrn_reflns_av_unetI/netI 0.0368
_diffrn_reflns_Laue_measured_fraction_full 0.998
_diffrn_reflns_Laue_measured_fraction_max 0.998
_diffrn_reflns_limit_h_max 6
_diffrn_reflns_limit_h_min -6
_diffrn_reflns_limit_k_max 21
_diffrn_reflns_limit_k_min -22
_diffrn_reflns_limit_l_max 27
_diffrn_reflns_limit_l_min -27
_diffrn_reflns_number 88936
_diffrn_reflns_point_group_measured_fraction_full 0.999
_diffrn_reflns_point_group_measured_fraction_max 0.999
_diffrn_reflns_theta_full 25.242
_diffrn_reflns_theta_max 26.407
_diffrn_reflns_theta_min 2.980
_exptl_absorpt_coefficient_mu 0.212
_exptl_crystal_colour Colourless
_exptl_crystal_density_diffrn 1.326
_exptl_crystal_description Block
_exptl_crystal_F_000 864
_exptl_crystal_size_max 0.4
_exptl_crystal_size_mid 0.2
_exptl_crystal_size_min 0.2
_refine_diff_density_max 0.190
_refine_diff_density_min -0.197
_refine_diff_density_rms 0.044
_refine_ls_abs_structure_details
;
 Refined as an inversion twin.
;
_refine_ls_abs_structure_Flack 0.01(8)
_refine_ls_extinction_method none
_refine_ls_goodness_of_fit_ref 1.102
_refine_ls_hydrogen_treatment refall
_refine_ls_matrix_type full
_refine_ls_number_parameters 359
_refine_ls_number_reflns 4218
_refine_ls_number_restraints 0
_refine_ls_restrained_S_all 1.102
_refine_ls_R_factor_all 0.0542
_refine_ls_R_factor_gt 0.0352
_refine_ls_shift/su_max 0.000
_refine_ls_shift/su_mean 0.000
_refine_ls_structure_factor_coef Fsqd
_refine_ls_weighting_details 'w=1/[\s^2^(Fo^2^)+(0.0373P)^2^+0.4863P] where P=(Fo^2^+2Fc^2^)/3'
_refine_ls_weighting_scheme calc
_refine_ls_wR_factor_gt 0.0699
_refine_ls_wR_factor_ref 0.0829
_reflns_Friedel_coverage 0.717
_reflns_Friedel_fraction_full 1.000
_reflns_Friedel_fraction_max 1.000
_reflns_number_gt 3499
_reflns_number_total 4218
_reflns_threshold_expression 'I > 2\s(I)'
_cod_data_source_file jo8b02051_si_003.cif
_cod_data_source_block 12a
_cod_depositor_comments
;
The following automatic conversions were performed:

data item '_chemical_absolute_configuration' value 'Syn' was changed
to 'syn' in accordance with the
/home/data/users/saulius/crontab/automatic-downloads/current/ACS/lib/dictionaries/cif_core.dic
dictionary named 'cif_core.dic' version 2.4.2 last updated on
2011-04-26.

Automatic conversion script
Id: cif_fix_values 6909 2019-04-08 15:41:33Z antanas 
;
_cod_database_code 4035204
_shelx_space_group_comment
;
The symmetry employed for this shelxl refinement is uniquely defined
by the following loop, which should always be used as a source of
symmetry information in preference to the above space-group names.
They are only intended as comments.
;
_shelxl_version_number 2013-4

loop_
_space_group_symop_operation_xyz
'x, y, z'
'-x+1/2, -y, z+1/2'
'-x, y+1/2, -z+1/2'
'x+1/2, -y+1/2, -z'

loop_
_atom_site_label
_atom_site_type_symbol
_atom_site_fract_x
_atom_site_fract_y
_atom_site_fract_z
_atom_site_U_iso_or_equiv
_atom_site_adp_type
_atom_site_occupancy
_atom_site_site_symmetry_order
_atom_site_calc_flag
H4 H 0.463(5) 0.6446(15) -0.1448(14) 0.024(7) Uiso 1 1 d
H5 H 0.290(5) 0.7603(15) -0.1980(12) 0.014(7) Uiso 1 1 d
H13 H 0.003(7) 0.9540(18) -0.1860(16) 0.037(10) Uiso 1 1 d
H15 H 1.068(8) 0.925(2) -0.3562(16) 0.054(11) Uiso 1 1 d
H9 H 0.839(6) 0.8431(16) -0.1472(14) 0.029(8) Uiso 1 1 d
H8 H 0.876(6) 0.9037(16) -0.0550(13) 0.024(8) Uiso 1 1 d
H3 H 0.426(6) 0.6391(16) -0.2186(13) 0.025(7) Uiso 1 1 d
H14 H 0.106(6) 1.0049(18) -0.2372(14) 0.028(8) Uiso 1 1 d
H6 H 0.199(6) 0.7540(17) -0.0846(13) 0.019(7) Uiso 1 1 d
H20 H 1.364(6) 0.6354(16) -0.3921(13) 0.026(8) Uiso 1 1 d
H1 H 0.824(5) 0.5933(16) -0.1895(12) 0.023(7) Uiso 1 1 d
H7 H 0.234(6) 0.8141(17) 0.0071(15) 0.032(9) Uiso 1 1 d
H2 H 0.882(5) 0.6776(14) -0.1615(12) 0.014(7) Uiso 1 1 d
H22 H 0.647(7) 0.6711(17) -0.5080(16) 0.040(9) Uiso 1 1 d
H17 H 0.905(7) 0.8874(19) -0.4044(17) 0.049(10) Uiso 1 1 d
H21 H 0.743(6) 0.7489(18) -0.4285(13) 0.027(8) Uiso 1 1 d
H19 H 1.235(6) 0.7292(16) -0.3227(14) 0.025(8) Uiso 1 1 d
H18 H 1.231(6) 0.7994(18) -0.3674(13) 0.030(8) Uiso 1 1 d
H23 H 0.923(7) 0.576(2) -0.5302(17) 0.052(11) Uiso 1 1 d
H10 H 0.315(8) 0.985(2) -0.1229(18) 0.054(13) Uiso 1 1 d
H11 H 0.454(9) 1.036(2) -0.179(2) 0.076(14) Uiso 1 1 d
H16 H 0.793(8) 0.954(2) -0.3586(17) 0.057(12) Uiso 1 1 d
H12 H 0.191(8) 1.055(2) -0.1409(18) 0.066(13) Uiso 1 1 d
H25 H 1.282(8) 0.564(2) -0.4712(18) 0.063(14) Uiso 1 1 d
Cl1 Cl 0.59106(18) 0.91801(4) 0.05271(3) 0.0374(2) Uani 1 1 d
O1 O 0.8869(4) 0.67190(10) -0.25223(8) 0.0249(4) Uani 1 1 d
N1 N 0.9196(5) 0.78196(12) -0.31354(10) 0.0226(5) Uani 1 1 d
O3 O 0.2851(4) 0.90704(10) -0.22177(9) 0.0267(5) Uani 1 1 d
C15 C 0.4588(5) 0.92031(16) -0.26519(12) 0.0241(6) Uani 1 1 d
C2 C 0.6173(5) 0.78374(14) -0.24154(11) 0.0191(6) Uani 1 1 d
O2 O 0.4752(5) 0.98052(12) -0.29171(10) 0.0414(6) Uani 1 1 d
C18 C 1.0619(5) 0.70025(15) -0.40089(12) 0.0204(6) Uani 1 1 d
C13 C 0.3586(6) 0.82043(16) -0.02461(13) 0.0258(7) Uani 1 1 d
C24 C 1.1289(6) 0.75346(18) -0.34898(13) 0.0263(7) Uani 1 1 d
C3 C 0.6180(5) 0.85477(14) -0.27502(11) 0.0201(6) Uani 1 1 d
C22 C 0.7972(7) 0.66179(18) -0.48491(14) 0.0317(7) Uani 1 1 d
C10 C 0.7109(6) 0.83653(15) -0.11666(13) 0.0230(6) Uani 1 1 d
C8 C 0.4614(5) 0.75262(15) -0.18978(12) 0.0200(6) Uani 1 1 d
C12 C 0.5611(6) 0.86694(15) -0.01624(11) 0.0233(6) Uani 1 1 d
C7 C 0.5152(6) 0.66652(15) -0.18642(14) 0.0249(7) Uani 1 1 d
C1 C 0.8030(5) 0.74230(15) -0.26701(11) 0.0203(6) Uani 1 1 d
C9 C 0.5046(5) 0.79182(14) -0.12788(11) 0.0178(6) Uani 1 1 d
C19 C 1.2200(6) 0.64177(17) -0.41555(15) 0.0292(7) Uani 1 1 d
C6 C 0.7895(6) 0.64979(16) -0.19202(13) 0.0248(6) Uani 1 1 d
C4 C 0.8060(5) 0.85161(15) -0.31874(12) 0.0227(6) Uani 1 1 d
C11 C 0.7404(6) 0.87451(15) -0.06103(13) 0.0238(6) Uani 1 1 d
C23 C 0.8484(6) 0.70958(17) -0.43584(13) 0.0251(6) Uani 1 1 d
C14 C 0.3320(5) 0.78344(16) -0.08061(13) 0.0235(6) Uani 1 1 d
C16 C 0.1461(7) 0.97282(17) -0.20128(16) 0.0322(7) Uani 1 1 d
C5 C 0.8940(7) 0.90911(18) -0.36421(14) 0.0306(7) Uani 1 1 d
C21 C 0.9585(7) 0.60396(19) -0.49881(15) 0.0378(9) Uani 1 1 d
C20 C 1.1697(7) 0.59391(19) -0.46434(16) 0.0394(9) Uani 1 1 d
C17 C 0.2919(9) 1.0155(3) -0.1545(2) 0.0566(12) Uani 1 1 d

loop_
_atom_site_aniso_label
_atom_site_aniso_U_11
_atom_site_aniso_U_22
_atom_site_aniso_U_33
_atom_site_aniso_U_23
_atom_site_aniso_U_13
_atom_site_aniso_U_12
Cl1 0.0659(6) 0.0283(4) 0.0179(3) -0.0047(3) -0.0001(4) -0.0045(4)
O1 0.0322(11) 0.0204(10) 0.0223(10) -0.0003(7) 0.0013(10) 0.0053(9)
N1 0.0269(13) 0.0253(12) 0.0157(10) -0.0043(9) 0.0006(11) -0.0010(11)
O3 0.0301(11) 0.0186(10) 0.0313(11) 0.0025(8) 0.0049(9) 0.0029(9)
C15 0.0295(16) 0.0217(14) 0.0211(13) 0.0010(12) -0.0046(12) -0.0025(13)
C2 0.0247(14) 0.0188(13) 0.0138(12) -0.0023(10) -0.0041(12) -0.0017(12)
O2 0.0551(15) 0.0241(11) 0.0450(13) 0.0135(10) 0.0165(12) 0.0114(11)
C18 0.0223(15) 0.0227(14) 0.0164(12) 0.0017(11) 0.0036(12) -0.0032(12)
C13 0.0307(17) 0.0263(14) 0.0205(14) 0.0008(12) 0.0073(14) 0.0008(14)
C24 0.0239(16) 0.0333(16) 0.0219(14) -0.0020(13) -0.0010(14) -0.0003(15)
C3 0.0275(15) 0.0179(13) 0.0150(12) -0.0008(10) -0.0032(12) -0.0026(12)
C22 0.0344(18) 0.0390(18) 0.0217(15) -0.0003(13) -0.0015(15) -0.0081(16)
C10 0.0263(15) 0.0223(14) 0.0205(14) 0.0011(11) 0.0005(13) -0.0023(12)
C8 0.0204(15) 0.0198(14) 0.0198(13) 0.0004(11) -0.0006(12) -0.0017(12)
C12 0.0375(17) 0.0188(13) 0.0134(12) -0.0015(10) -0.0017(13) 0.0038(13)
C7 0.0349(17) 0.0164(14) 0.0233(15) -0.0010(12) -0.0001(14) -0.0046(13)
C1 0.0273(15) 0.0188(13) 0.0147(13) -0.0023(10) -0.0039(12) -0.0029(12)
C9 0.0221(14) 0.0134(12) 0.0180(13) 0.0025(11) -0.0011(11) 0.0018(11)
C19 0.0239(15) 0.0309(17) 0.0327(17) 0.0009(14) 0.0023(15) 0.0003(14)
C6 0.0393(17) 0.0155(14) 0.0194(14) 0.0003(12) -0.0031(14) -0.0006(14)
C4 0.0317(15) 0.0191(13) 0.0172(13) -0.0014(11) -0.0030(13) -0.0024(13)
C11 0.0274(16) 0.0193(14) 0.0248(15) 0.0011(12) -0.0054(13) -0.0054(13)
C23 0.0257(16) 0.0251(14) 0.0243(15) -0.0004(12) -0.0005(13) 0.0019(14)
C14 0.0226(16) 0.0223(14) 0.0257(15) 0.0014(12) 0.0018(13) -0.0037(13)
C16 0.0333(19) 0.0224(15) 0.0409(19) 0.0035(14) 0.0090(16) 0.0052(15)
C5 0.040(2) 0.0307(17) 0.0209(14) 0.0023(13) 0.0034(15) -0.0046(17)
C21 0.043(2) 0.0410(19) 0.0289(17) -0.0163(15) 0.0107(16) -0.0148(16)
C20 0.039(2) 0.0313(18) 0.049(2) -0.0113(15) 0.0162(18) 0.0015(17)
C17 0.064(3) 0.054(3) 0.051(3) -0.024(2) -0.002(2) 0.026(2)

loop_
_atom_type_symbol
_atom_type_description
_atom_type_scat_dispersion_real
_atom_type_scat_dispersion_imag
_atom_type_scat_source
C C 0.0033 0.0016 'International Tables Vol C Tables 4.2.6.8 and 6.1.1.4'
H H 0.0000 0.0000 'International Tables Vol C Tables 4.2.6.8 and 6.1.1.4'
N N 0.0061 0.0033 'International Tables Vol C Tables 4.2.6.8 and 6.1.1.4'
O O 0.0106 0.0060 'International Tables Vol C Tables 4.2.6.8 and 6.1.1.4'
Cl Cl 0.1484 0.1585 'International Tables Vol C Tables 4.2.6.8 and 6.1.1.4'

loop_
_geom_angle_atom_site_label_1
_geom_angle_atom_site_label_2
_geom_angle_atom_site_label_3
_geom_angle
C1 O1 C6 109.6(2)
C4 N1 C1 108.1(2)
C4 N1 C24 127.6(2)
C1 N1 C24 124.3(2)
C15 O3 C16 115.6(2)
O2 C15 O3 122.3(3)
O2 C15 C3 125.8(3)
O3 C15 C3 111.9(2)
C1 C2 C3 105.2(2)
C1 C2 C8 121.2(2)
C3 C2 C8 133.7(2)
C19 C18 C23 118.5(3)
C19 C18 C24 119.4(3)
C23 C18 C24 122.1(3)
C12 C13 C14 118.6(3)
N1 C24 C18 115.0(2)
C4 C3 C2 108.0(2)
C4 C3 C15 124.2(2)
C2 C3 C15 127.8(2)
C21 C22 C23 119.7(3)
C9 C10 C11 121.3(3)
C2 C8 C9 113.8(2)
C2 C8 C7 106.8(2)
C9 C8 C7 112.0(2)
C11 C12 C13 121.4(2)
C11 C12 Cl1 119.1(2)
C13 C12 Cl1 119.5(2)
C6 C7 C8 111.8(2)
C2 C1 O1 129.9(2)
C2 C1 N1 111.1(2)
O1 C1 N1 119.0(2)
C10 C9 C14 117.9(2)
C10 C9 C8 122.3(2)
C14 C9 C8 119.7(2)
C18 C19 C20 121.0(3)
O1 C6 C7 111.8(2)
N1 C4 C3 107.7(2)
N1 C4 C5 121.3(3)
C3 C4 C5 130.9(3)
C12 C11 C10 119.0(3)
C22 C23 C18 120.8(3)
C13 C14 C9 121.7(3)
O3 C16 C17 109.9(3)
C20 C21 C22 120.1(3)
C21 C20 C19 120.0(3)

loop_
_geom_bond_atom_site_label_1
_geom_bond_atom_site_label_2
_geom_bond_distance
Cl1 C12 1.750(3)
O1 C1 1.359(3)
O1 C6 1.457(3)
N1 C4 1.377(4)
N1 C1 1.377(3)
N1 C24 1.453(4)
O3 C15 1.346(3)
O3 C16 1.450(4)
C15 O2 1.210(3)
C15 C3 1.455(4)
C2 C1 1.355(4)
C2 C3 1.447(4)
C2 C8 1.503(4)
C18 C19 1.374(4)
C18 C23 1.385(4)
C18 C24 1.507(4)
C13 C12 1.376(4)
C13 C14 1.383(4)
C3 C4 1.386(4)
C22 C21 1.373(5)
C22 C23 1.383(4)
C10 C9 1.384(4)
C10 C11 1.386(4)
C8 C9 1.525(4)
C8 C7 1.548(4)
C12 C11 1.374(4)
C7 C6 1.510(5)
C9 C14 1.389(4)
C19 C20 1.378(5)
C4 C5 1.490(4)
C16 C17 1.486(5)
C21 C20 1.371(5)
